data_7123893
loop_
_publ_author_name
'Martinez-Martinez, Antonio J.'
'Kennedy, Alan'
'Paprocki, Valerie'
'Fantuzzi, Felipe'
'Dewhurst, Rian David'
'O'Hara, Charles T.'
'Braunschweig, Holger'
'Mulvey, Robert E.'

_publ_section_title
;
 Selective Mono- and Dimetallation of a Group 3 Sandwich Complex
;
_journal_name_full 'Chemical Communications'
_journal_paper_doi 10.1039/C9CC03825F
_journal_year 2019
_chemical_formula_moiety 'C34 H56 Al Li N O Sc'
_chemical_formula_sum 'C34 H56 Al Li N O Sc'
_chemical_formula_weight 573.67
_chemical_properties_physical Air-sensitive,Moisture-sensitive,Oxygen-sensitive
_space_group_crystal_system monoclinic
_space_group_IT_number 14
_space_group_name_Hall '-P 2yn'
_space_group_name_H-M_alt 'P 1 21/n 1'
_symmetry_space_group_name_Hall '-P 2yn'
_symmetry_space_group_name_H-M 'P 1 21/n 1'
_atom_sites_solution_hydrogens geom
_audit_creation_method SHELXL-2014/7
_audit_update_record
;
2019-06-12 deposited with the CCDC.    2019-07-19 downloaded from the CCDC.
;
_cell_angle_alpha 90.0
_cell_angle_beta 97.9689(14)
_cell_angle_gamma 90.0
_cell_formula_units_Z 4
_cell_length_a 11.11866(14)
_cell_length_b 15.1374(2)
_cell_length_c 19.5596(3)
_cell_measurement_reflns_used 8973
_cell_measurement_temperature 123(2)
_cell_measurement_theta_max 73.1030
_cell_measurement_theta_min 3.7000
_cell_volume 3260.24(8)
_computing_cell_refinement
;
CrysAlisPro, Agilent Technologies,
Version 1.171.36.32 (release 02-08-2013 CrysAlis171 .NET)
(compiled Aug  2 2013,16:46:58)
;
_computing_data_collection
;
CrysAlisPro, Agilent Technologies,
Version 1.171.36.32 (release 02-08-2013 CrysAlis171 .NET)
(compiled Aug  2 2013,16:46:58)
;
_computing_data_reduction
;
CrysAlisPro, Agilent Technologies,
Version 1.171.36.32 (release 02-08-2013 CrysAlis171 .NET)
(compiled Aug  2 2013,16:46:58)
;
_computing_structure_refinement 'SHELXL-2014/7 (Sheldrick, 2014)'
_diffrn_ambient_temperature 123(2)
_diffrn_measured_fraction_theta_full 1.000
_diffrn_measured_fraction_theta_max 0.984
_diffrn_measurement_device_type 'Xcalibur, Sapphire3, Gemini'
_diffrn_measurement_method '\w scans'
_diffrn_radiation_type CuK\a
_diffrn_radiation_wavelength 1.54184
_diffrn_reflns_av_R_equivalents 0.0339
_diffrn_reflns_av_unetI/netI 0.0481
_diffrn_reflns_Laue_measured_fraction_full 1.000
_diffrn_reflns_Laue_measured_fraction_max 0.984
_diffrn_reflns_limit_h_max 9
_diffrn_reflns_limit_h_min -13
_diffrn_reflns_limit_k_max 18
_diffrn_reflns_limit_k_min -18
_diffrn_reflns_limit_l_max 24
_diffrn_reflns_limit_l_min -24
_diffrn_reflns_number 22387
_diffrn_reflns_point_group_measured_fraction_full 1.000
_diffrn_reflns_point_group_measured_fraction_max 0.984
_diffrn_reflns_theta_full 70.000
_diffrn_reflns_theta_max 73.428
_diffrn_reflns_theta_min 3.706
_diffrn_source 'sealed tube'
_exptl_absorpt_coefficient_mu 2.367
_exptl_absorpt_correction_T_max 1.00000
_exptl_absorpt_correction_T_min 0.65221
_exptl_absorpt_correction_type multi-scan
_exptl_absorpt_process_details
;
CrysAlisPro, Agilent Technologies,
Version 1.171.36.32 (release 02-08-2013 CrysAlis171 .NET)
(compiled Aug  2 2013,16:46:58)
Empirical absorption correction using spherical harmonics,
 implemented in SCALE3 ABSPACK scaling algorithm.
;
_exptl_crystal_colour 'pale yellow'
_exptl_crystal_density_diffrn 1.169
_exptl_crystal_description block
_exptl_crystal_F_000 1248
_exptl_crystal_size_max 0.26
_exptl_crystal_size_mid 0.24
_exptl_crystal_size_min 0.18
_refine_diff_density_max 0.347
_refine_diff_density_min -0.294
_refine_diff_density_rms 0.052
_refine_ls_extinction_method none
_refine_ls_goodness_of_fit_ref 1.041
_refine_ls_hydrogen_treatment constr
_refine_ls_matrix_type full
_refine_ls_number_parameters 361
_refine_ls_number_reflns 22387
_refine_ls_number_restraints 0
_refine_ls_restrained_S_all 1.041
_refine_ls_R_factor_all 0.0565
_refine_ls_R_factor_gt 0.0463
_refine_ls_shift/su_max 0.000
_refine_ls_shift/su_mean 0.000
_refine_ls_structure_factor_coef Fsqd
_refine_ls_weighting_details 'w=1/[\s^2^(Fo^2^)+(0.0596P)^2^+1.6419P] where P=(Fo^2^+2Fc^2^)/3'
_refine_ls_weighting_scheme calc
_refine_ls_wR_factor_gt 0.1175
_refine_ls_wR_factor_ref 0.1266
_reflns_Friedel_coverage 0.000
_reflns_number_gt 19031
_reflns_number_total 22387
_reflns_threshold_expression 'I > 2\s(I)'
_cod_data_source_file c9cc03825f2.cif
_cod_data_source_block ame73smarthklf5
_cod_original_cell_volume 3260.26(8)
_cod_database_code 7123893
_shelx_shelxl_version_number 2014/7
_shelx_space_group_comment
;
The symmetry employed for this shelxl refinement is uniquely defined
by the following loop, which should always be used as a source of
symmetry information in preference to the above space-group names.
They are only intended as comments.
;
_exptl_absorpt_special_details
;

Once refined ROTEX suggested that the data was twinned by a 
180 degree rotation about 1 0 0. 
Applying the matrix 1 0 0 0 -1 0 -0.487 0 -1 gave an hklf 5 
formatted reflection file and refinement against this 
modified data improved R (-2%) and residual Q peaks (-40%). 
BASF refined to 0.0908(9).

The HKLF 5 card forces MERG 0, i.e. neither a number of unique reflections
nor an internal R value can be determined. The figures given here are taken
from an HKLF 4 file
 in the integration which led to this file the twinning
was ignored. Hence these figures are approximations.

;

loop_
_space_group_symop_operation_xyz
'x, y, z'
'-x+1/2, y+1/2, -z+1/2'
'-x, -y, -z'
'x-1/2, -y-1/2, z-1/2'

loop_
_atom_site_label
_atom_site_type_symbol
_atom_site_fract_x
_atom_site_fract_y
_atom_site_fract_z
_atom_site_U_iso_or_equiv
_atom_site_adp_type
_atom_site_occupancy
_atom_site_site_symmetry_order
_atom_site_calc_flag
_atom_site_refinement_flags_posn
_atom_site_refinement_flags_adp
Sc1 Sc 0.47220(4) 0.22047(3) 0.43187(3) 0.02467(13) Uani 1 1 d . .
Al1 Al 0.62091(6) 0.40616(5) 0.31759(4) 0.02191(17) Uani 1 1 d . .
Li1 Li 0.8254(4) 0.3108(3) 0.3781(2) 0.0322(10) Uani 1 1 d . .
O1 O 0.95516(16) 0.24099(12) 0.41859(10) 0.0335(4) Uani 1 1 d . .
N1 N 0.79843(17) 0.41916(13) 0.31754(10) 0.0224(4) Uani 1 1 d . .
C1 C 0.6282(2) 0.29413(16) 0.37719(13) 0.0241(5) Uani 1 1 d . .
C2 C 0.6377(2) 0.20165(17) 0.36350(14) 0.0274(6) Uani 1 1 d . .
H2 H 0.6234 0.1759 0.3188 0.033 Uiso 1 1 calc R U
C3 C 0.6712(2) 0.15383(18) 0.42524(15) 0.0308(6) Uani 1 1 d . .
H3 H 0.6819 0.0917 0.4292 0.037 Uiso 1 1 calc R U
C4 C 0.6860(2) 0.21526(18) 0.47978(14) 0.0319(6) Uani 1 1 d . .
H4 H 0.7088 0.2023 0.5273 0.038 Uiso 1 1 calc R U
C5 C 0.6606(2) 0.29942(17) 0.45087(13) 0.0267(5) Uani 1 1 d . .
H5 H 0.6645 0.3528 0.4766 0.032 Uiso 1 1 calc R U
C6 C 0.2898(2) 0.30296(18) 0.40116(16) 0.0338(6) Uani 1 1 d . .
H6 H 0.2603 0.3545 0.3766 0.041 Uiso 1 1 calc R U
C7 C 0.2823(2) 0.22765(19) 0.35927(15) 0.0339(6) Uani 1 1 d . .
H7 H 0.2492 0.2402 0.3129 0.041 Uiso 1 1 calc R U
C8 C 0.3122(2) 0.13790(19) 0.36941(15) 0.0351(6) Uani 1 1 d . .
H8 H 0.2961 0.1043 0.3281 0.042 Uiso 1 1 calc R U
C9 C 0.3603(2) 0.08622(18) 0.42665(16) 0.0356(6) Uani 1 1 d . .
H9 H 0.3680 0.0257 0.4152 0.043 Uiso 1 1 calc R U
C10 C 0.3996(2) 0.10354(18) 0.49677(15) 0.0343(6) Uani 1 1 d . .
H10 H 0.4263 0.0517 0.5218 0.041 Uiso 1 1 calc R U
C11 C 0.4087(2) 0.17917(19) 0.53848(14) 0.0337(6) Uani 1 1 d . .
H11 H 0.4424 0.1668 0.5848 0.040 Uiso 1 1 calc R U
C12 C 0.3798(2) 0.26872(19) 0.52797(15) 0.0347(6) Uani 1 1 d . .
H12 H 0.3975 0.3026 0.5690 0.042 Uiso 1 1 calc R U
C13 C 0.3307(2) 0.32011(19) 0.47112(16) 0.0346(6) Uani 1 1 d . .
H13 H 0.3235 0.3807 0.4826 0.042 Uiso 1 1 calc R U
C14 C 0.5210(2) 0.39910(17) 0.22336(13) 0.0276(5) Uani 1 1 d . .
H14A H 0.5048 0.4602 0.2064 0.033 Uiso 1 1 calc R U
H14B H 0.5712 0.3702 0.1917 0.033 Uiso 1 1 calc R U
C15 C 0.3986(2) 0.34994(18) 0.21748(14) 0.0312(6) Uani 1 1 d . .
H15 H 0.3691 0.3529 0.2634 0.037 Uiso 1 1 calc R U
C16 C 0.4138(3) 0.25311(19) 0.19973(16) 0.0407(7) Uani 1 1 d . .
H16A H 0.4387 0.2484 0.1537 0.061 Uiso 1 1 calc R U
H16B H 0.3364 0.2222 0.2001 0.061 Uiso 1 1 calc R U
H16C H 0.4759 0.2263 0.2339 0.061 Uiso 1 1 calc R U
C17 C 0.3023(3) 0.3926(2) 0.16411(17) 0.0464(8) Uani 1 1 d . .
H17A H 0.3298 0.3913 0.1186 0.070 Uiso 1 1 calc R U
H17B H 0.2894 0.4539 0.1773 0.070 Uiso 1 1 calc R U
H17C H 0.2259 0.3597 0.1622 0.070 Uiso 1 1 calc R U
C18 C 0.5373(2) 0.49536(17) 0.37196(13) 0.0265(5) Uani 1 1 d . .
H18A H 0.5175 0.4656 0.4141 0.032 Uiso 1 1 calc R U
H18B H 0.5965 0.5426 0.3872 0.032 Uiso 1 1 calc R U
C19 C 0.4204(2) 0.53971(17) 0.33608(14) 0.0287(6) Uani 1 1 d . .
H19 H 0.3737 0.4948 0.3057 0.034 Uiso 1 1 calc R U
C20 C 0.4499(3) 0.61639(19) 0.29087(15) 0.0376(6) Uani 1 1 d . .
H20A H 0.5062 0.5964 0.2597 0.056 Uiso 1 1 calc R U
H20B H 0.4876 0.6642 0.3201 0.056 Uiso 1 1 calc R U
H20C H 0.3750 0.6379 0.2637 0.056 Uiso 1 1 calc R U
C21 C 0.3394(2) 0.57278(19) 0.38776(16) 0.0362(6) Uani 1 1 d . .
H21A H 0.2650 0.5983 0.3628 0.054 Uiso 1 1 calc R U
H21B H 0.3829 0.6179 0.4175 0.054 Uiso 1 1 calc R U
H21C H 0.3184 0.5233 0.4162 0.054 Uiso 1 1 calc R U
C22 C 0.8633(2) 0.49399(17) 0.35770(14) 0.0270(5) Uani 1 1 d . .
C23 C 1.0029(2) 0.48848(19) 0.36052(15) 0.0333(6) Uani 1 1 d . .
H23A H 1.0396 0.5433 0.3817 0.040 Uiso 1 1 calc R U
H23B H 1.0336 0.4385 0.3906 0.040 Uiso 1 1 calc R U
C24 C 1.0438(2) 0.47616(19) 0.29016(15) 0.0371(7) Uani 1 1 d . .
H24A H 1.0193 0.5277 0.2603 0.045 Uiso 1 1 calc R U
H24B H 1.1333 0.4705 0.2951 0.045 Uiso 1 1 calc R U
C25 C 0.9842(2) 0.39297(18) 0.25841(15) 0.0333(6) Uani 1 1 d . .
H25A H 1.0135 0.3418 0.2875 0.040 Uiso 1 1 calc R U
H25B H 1.0093 0.3840 0.2123 0.040 Uiso 1 1 calc R U
C26 C 0.8437(2) 0.39581(17) 0.25081(13) 0.0265(5) Uani 1 1 d . .
C27 C 0.8408(2) 0.48639(17) 0.43320(13) 0.0291(6) Uani 1 1 d . .
H27A H 0.7533 0.4889 0.4353 0.044 Uiso 1 1 calc R U
H27B H 0.8813 0.5353 0.4600 0.044 Uiso 1 1 calc R U
H27C H 0.8733 0.4301 0.4524 0.044 Uiso 1 1 calc R U
C28 C 0.8200(2) 0.58605(17) 0.33077(15) 0.0327(6) Uani 1 1 d . .
H28A H 0.8478 0.5968 0.2861 0.049 Uiso 1 1 calc R U
H28B H 0.8537 0.6313 0.3639 0.049 Uiso 1 1 calc R U
H28C H 0.7311 0.5885 0.3253 0.049 Uiso 1 1 calc R U
C29 C 0.8015(2) 0.30160(17) 0.23090(14) 0.0295(6) Uani 1 1 d . .
H29A H 0.8261 0.2863 0.1862 0.044 Uiso 1 1 calc R U
H29B H 0.7129 0.2982 0.2277 0.044 Uiso 1 1 calc R U
H29C H 0.8387 0.2601 0.2661 0.044 Uiso 1 1 calc R U
C30 C 0.7995(2) 0.45919(18) 0.19056(13) 0.0308(6) Uani 1 1 d . .
H30A H 0.8099 0.4309 0.1467 0.046 Uiso 1 1 calc R U
H30B H 0.8472 0.5138 0.1959 0.046 Uiso 1 1 calc R U
H30C H 0.7135 0.4730 0.1909 0.046 Uiso 1 1 calc R U
C31 C 1.0120(3) 0.2458(2) 0.48906(16) 0.0433(7) Uani 1 1 d . .
H31A H 0.9512 0.2594 0.5200 0.052 Uiso 1 1 calc R U
H31B H 1.0752 0.2923 0.4945 0.052 Uiso 1 1 calc R U
C32 C 1.0683(3) 0.1558(2) 0.50602(19) 0.0599(10) Uani 1 1 d . .
H32A H 1.1570 0.1573 0.5046 0.072 Uiso 1 1 calc R U
H32B H 1.0537 0.1361 0.5524 0.072 Uiso 1 1 calc R U
C33 C 1.0063(3) 0.0956(2) 0.4512(2) 0.0564(9) Uani 1 1 d . .
H33A H 0.9310 0.0705 0.4649 0.068 Uiso 1 1 calc R U
H33B H 1.0605 0.0468 0.4412 0.068 Uiso 1 1 calc R U
C34 C 0.9788(3) 0.15601(19) 0.39018(16) 0.0396(7) Uani 1 1 d . .
H34A H 1.0488 0.1593 0.3640 0.047 Uiso 1 1 calc R U
H34B H 0.9069 0.1349 0.3589 0.047 Uiso 1 1 calc R U

loop_
_atom_site_aniso_label
_atom_site_aniso_U_11
_atom_site_aniso_U_22
_atom_site_aniso_U_33
_atom_site_aniso_U_23
_atom_site_aniso_U_13
_atom_site_aniso_U_12
Sc1 0.0226(2) 0.0251(3) 0.0268(2) 0.0000(2) 0.0049(2) -0.00171(18)
Al1 0.0227(3) 0.0217(4) 0.0213(3) -0.0008(3) 0.0031(3) 0.0007(3)
Li1 0.032(2) 0.030(2) 0.035(2) 0.006(2) 0.004(2) 0.0023(19)
O1 0.0319(9) 0.0334(10) 0.0349(10) 0.0047(8) 0.0029(8) 0.0060(8)
N1 0.0210(9) 0.0230(11) 0.0241(10) -0.0001(8) 0.0058(8) -0.0008(8)
C1 0.0220(11) 0.0249(13) 0.0260(13) 0.0004(10) 0.0050(10) -0.0003(10)
C2 0.0265(12) 0.0267(14) 0.0297(13) -0.0011(11) 0.0065(11) 0.0010(10)
C3 0.0266(12) 0.0256(14) 0.0414(15) 0.0075(12) 0.0090(12) 0.0021(10)
C4 0.0243(12) 0.0426(16) 0.0288(14) 0.0082(12) 0.0040(11) -0.0006(11)
C5 0.0237(11) 0.0295(14) 0.0274(13) -0.0013(11) 0.0058(11) -0.0032(10)
C6 0.0274(12) 0.0300(15) 0.0443(16) 0.0067(13) 0.0060(12) 0.0022(11)
C7 0.0267(12) 0.0395(16) 0.0342(15) 0.0047(13) 0.0000(12) -0.0032(12)
C8 0.0310(13) 0.0332(15) 0.0400(16) -0.0062(13) 0.0015(13) -0.0067(12)
C9 0.0318(13) 0.0267(14) 0.0480(17) -0.0019(13) 0.0050(13) -0.0049(11)
C10 0.0298(13) 0.0309(15) 0.0429(16) 0.0091(13) 0.0070(12) -0.0018(11)
C11 0.0301(13) 0.0413(16) 0.0309(14) 0.0035(12) 0.0085(12) -0.0038(12)
C12 0.0337(13) 0.0376(16) 0.0350(15) -0.0063(13) 0.0121(13) -0.0048(12)
C13 0.0319(13) 0.0286(15) 0.0456(17) -0.0046(13) 0.0134(13) -0.0013(11)
C14 0.0309(12) 0.0280(14) 0.0235(12) -0.0017(10) 0.0022(11) 0.0024(11)
C15 0.0324(13) 0.0317(15) 0.0286(13) -0.0046(11) 0.0016(12) 0.0005(11)
C16 0.0457(16) 0.0335(16) 0.0417(16) -0.0072(13) 0.0017(14) -0.0042(13)
C17 0.0388(15) 0.0468(19) 0.0491(18) -0.0062(15) -0.0097(15) 0.0033(14)
C18 0.0291(12) 0.0256(13) 0.0250(12) -0.0013(10) 0.0039(11) 0.0025(11)
C19 0.0274(12) 0.0280(14) 0.0303(13) -0.0052(11) 0.0025(11) 0.0013(11)
C20 0.0445(15) 0.0356(16) 0.0315(14) 0.0024(12) 0.0006(13) 0.0094(13)
C21 0.0302(13) 0.0326(15) 0.0465(17) -0.0051(13) 0.0083(13) 0.0030(12)
C22 0.0266(12) 0.0253(13) 0.0288(13) -0.0006(11) 0.0033(11) -0.0031(10)
C23 0.0280(13) 0.0342(15) 0.0374(15) -0.0015(12) 0.0035(12) -0.0058(11)
C24 0.0268(12) 0.0434(17) 0.0424(16) 0.0019(14) 0.0093(13) -0.0059(12)
C25 0.0319(13) 0.0352(15) 0.0349(15) 0.0003(12) 0.0128(12) 0.0031(12)
C26 0.0286(12) 0.0247(13) 0.0272(13) 0.0007(11) 0.0076(11) -0.0006(10)
C27 0.0286(12) 0.0283(14) 0.0297(14) -0.0035(11) 0.0008(11) -0.0025(11)
C28 0.0367(13) 0.0255(14) 0.0360(15) -0.0012(12) 0.0048(12) -0.0052(11)
C29 0.0334(13) 0.0267(14) 0.0302(13) -0.0012(11) 0.0106(12) 0.0019(11)
C30 0.0359(13) 0.0311(15) 0.0268(13) 0.0015(11) 0.0085(12) -0.0022(11)
C31 0.0324(14) 0.057(2) 0.0391(16) 0.0027(15) 0.0002(13) 0.0025(14)
C32 0.0532(19) 0.070(3) 0.052(2) 0.0227(19) -0.0056(18) 0.0103(18)
C33 0.057(2) 0.044(2) 0.068(2) 0.0165(18) 0.0080(19) 0.0117(16)
C34 0.0353(14) 0.0400(17) 0.0446(17) -0.0001(14) 0.0095(14) 0.0073(13)

loop_
_atom_type_symbol
_atom_type_description
_atom_type_scat_dispersion_real
_atom_type_scat_dispersion_imag
_atom_type_scat_source
Sc Sc 0.3119 1.5331 'International Tables Vol C Tables 4.2.6.8 and 6.1.1.4'
Al Al 0.2130 0.2455 'International Tables Vol C Tables 4.2.6.8 and 6.1.1.4'
Li Li 0.0008 0.0003 'International Tables Vol C Tables 4.2.6.8 and 6.1.1.4'
O O 0.0492 0.0322 'International Tables Vol C Tables 4.2.6.8 and 6.1.1.4'
N N 0.0311 0.0180 'International Tables Vol C Tables 4.2.6.8 and 6.1.1.4'
C C 0.0181 0.0091 'International Tables Vol C Tables 4.2.6.8 and 6.1.1.4'
H H 0.0000 0.0000 'International Tables Vol C Tables 4.2.6.8 and 6.1.1.4'

loop_
_geom_angle_atom_site_label_1
_geom_angle_atom_site_label_2
_geom_angle_atom_site_label_3
_geom_angle
C8 Sc1 C11 91.17(10)
C8 Sc1 C9 34.53(10)
C11 Sc1 C9 66.14(10)
C8 Sc1 C7 34.45(9)
C11 Sc1 C7 100.89(9)
C9 Sc1 C7 66.26(10)
C8 Sc1 C12 101.16(10)
C11 Sc1 C12 34.29(9)
C9 Sc1 C12 90.89(10)
C7 Sc1 C12 90.74(10)
C8 Sc1 C13 91.03(10)
C11 Sc1 C13 66.04(10)
C9 Sc1 C13 100.96(10)
C7 Sc1 C13 65.93(10)
C12 Sc1 C13 34.30(10)
C8 Sc1 C10 66.26(10)
C11 Sc1 C10 34.25(9)
C9 Sc1 C10 34.33(10)
C7 Sc1 C10 90.79(10)
C12 Sc1 C10 65.91(10)
C13 Sc1 C10 90.63(10)
C8 Sc1 C6 66.12(10)
C11 Sc1 C6 90.74(10)
C9 Sc1 C6 90.86(9)
C7 Sc1 C6 34.17(9)
C12 Sc1 C6 65.99(10)
C13 Sc1 C6 34.27(10)
C10 Sc1 C6 100.59(9)
C8 Sc1 C5 157.05(10)
C11 Sc1 C5 110.79(9)
C9 Sc1 C5 150.95(9)
C7 Sc1 C5 139.00(9)
C12 Sc1 C5 100.87(9)
C13 Sc1 C5 103.68(9)
C10 Sc1 C5 129.89(9)
C6 Sc1 C5 118.19(9)
C8 Sc1 C1 123.06(9)
C11 Sc1 C1 145.46(9)
C9 Sc1 C1 140.73(9)
C7 Sc1 C1 110.16(9)
C12 Sc1 C1 128.28(9)
C13 Sc1 C1 113.24(9)
C10 Sc1 C1 152.88(9)
C6 Sc1 C1 106.41(9)
C5 Sc1 C1 34.67(8)
C8 Sc1 C4 143.63(10)
C11 Sc1 C4 92.68(9)
C9 Sc1 C4 117.80(9)
C7 Sc1 C4 166.13(10)
C12 Sc1 C4 102.22(10)
C13 Sc1 C4 123.37(10)
C10 Sc1 C4 98.96(9)
C6 Sc1 C4 149.87(10)
C5 Sc1 C4 33.86(8)
C1 Sc1 C4 57.71(9)
C8 Sc1 C2 103.03(9)
C11 Sc1 C2 142.16(9)
C9 Sc1 C2 107.88(9)
C7 Sc1 C2 110.67(9)
C12 Sc1 C2 155.70(9)
C13 Sc1 C2 146.47(9)
C10 Sc1 C2 122.87(9)
C6 Sc1 C2 127.09(9)
C5 Sc1 C2 55.44(9)
C1 Sc1 C2 34.22(8)
C4 Sc1 C2 55.65(9)
N1 Al1 C14 115.23(10)
N1 Al1 C18 117.63(10)
C14 Al1 C18 106.30(10)
N1 Al1 C1 96.98(9)
C14 Al1 C1 116.62(11)
C18 Al1 C1 103.75(11)
N1 Al1 Li1 45.94(11)
C14 Al1 Li1 131.85(13)
C18 Al1 Li1 121.69(13)
C1 Al1 Li1 51.04(11)
O1 Li1 N1 138.5(3)
O1 Li1 C1 130.2(2)
N1 Li1 C1 91.23(19)
O1 Li1 C5 107.8(2)
N1 Li1 C5 109.3(2)
C1 Li1 C5 35.17(11)
O1 Li1 C2 104.1(2)
N1 Li1 C2 113.1(2)
C1 Li1 C2 32.76(10)
C5 Li1 C2 51.93(12)
O1 Li1 Al1 176.4(2)
N1 Li1 Al1 44.86(10)
C1 Li1 Al1 46.38(11)
C5 Li1 Al1 70.00(13)
C2 Li1 Al1 72.27(12)
C31 O1 C34 109.6(2)
C31 O1 Li1 126.1(2)
C34 O1 Li1 120.8(2)
C22 N1 C26 115.88(19)
C22 N1 Al1 118.64(15)
C26 N1 Al1 115.42(15)
C22 N1 Li1 106.5(2)
C26 N1 Li1 106.1(2)
Al1 N1 Li1 89.20(15)
C2 C1 C5 103.1(2)
C2 C1 Al1 134.38(19)
C5 C1 Al1 120.50(18)
C2 C1 Li1 90.79(19)
C5 C1 Li1 82.81(19)
Al1 C1 Li1 82.58(15)
C2 C1 Sc1 73.12(14)
C5 C1 Sc1 71.33(13)
Al1 C1 Sc1 130.88(11)
Li1 C1 Sc1 144.92(16)
C3 C2 C1 111.0(2)
C3 C2 Sc1 73.78(15)
C1 C2 Sc1 72.66(13)
C3 C2 Li1 96.72(19)
C1 C2 Li1 56.45(16)
Sc1 C2 Li1 120.83(15)
C3 C2 H2 124.5
C1 C2 H2 124.5
Sc1 C2 H2 120.6
Li1 C2 H2 112.6
C4 C3 C2 107.4(2)
C4 C3 Sc1 72.49(14)
C2 C3 Sc1 72.62(14)
C4 C3 H3 126.3
C2 C3 H3 126.3
Sc1 C3 H3 120.4
C5 C4 C3 107.3(2)
C5 C4 Sc1 71.66(14)
C3 C4 Sc1 74.02(15)
C5 C4 H4 126.3
C3 C4 H4 126.3
Sc1 C4 H4 119.9
C4 C5 C1 111.2(2)
C4 C5 Sc1 74.48(14)
C1 C5 Sc1 74.00(14)
C4 C5 Li1 99.85(19)
C1 C5 Li1 62.02(17)
Sc1 C5 Li1 130.23(16)
C4 C5 H5 124.4
C1 C5 H5 124.4
Sc1 C5 H5 118.7
Li1 C5 H5 105.3
C7 C6 C13 134.9(3)
C7 C6 Sc1 72.56(15)
C13 C6 Sc1 72.68(16)
C7 C6 H6 112.6
C13 C6 H6 112.6
Sc1 C6 H6 141.1
C6 C7 C8 135.3(3)
C6 C7 Sc1 73.27(16)
C8 C7 Sc1 72.49(15)
C6 C7 H7 112.3
C8 C7 H7 112.3
Sc1 C7 H7 140.7
C7 C8 C9 134.8(3)
C7 C8 Sc1 73.06(15)
C9 C8 Sc1 73.01(16)
C7 C8 H8 112.6
C9 C8 H8 112.6
Sc1 C8 H8 139.4
C10 C9 C8 134.8(3)
C10 C9 Sc1 73.06(16)
C8 C9 Sc1 72.45(16)
C10 C9 H9 112.6
C8 C9 H9 112.6
Sc1 C9 H9 140.4
C11 C10 C9 135.1(3)
C11 C10 Sc1 72.60(16)
C9 C10 Sc1 72.61(16)
C11 C10 H10 112.5
C9 C10 H10 112.5
Sc1 C10 H10 141.5
C10 C11 C12 135.1(3)
C10 C11 Sc1 73.16(16)
C12 C11 Sc1 72.96(16)
C10 C11 H11 112.5
C12 C11 H11 112.5
Sc1 C11 H11 139.7
C11 C12 C13 135.1(3)
C11 C12 Sc1 72.75(16)
C13 C12 Sc1 72.97(16)
C11 C12 H12 112.5
C13 C12 H12 112.5
Sc1 C12 H12 140.5
C12 C13 C6 135.0(3)
C12 C13 Sc1 72.73(16)
C6 C13 Sc1 73.05(16)
C12 C13 H13 112.5
C6 C13 H13 112.5
Sc1 C13 H13 140.2
C15 C14 Al1 117.51(18)
C15 C14 H14A 107.9
Al1 C14 H14A 107.9
C15 C14 H14B 107.9
Al1 C14 H14B 107.9
H14A C14 H14B 107.2
C16 C15 C17 109.8(2)
C16 C15 C14 111.0(2)
C17 C15 C14 112.0(2)
C16 C15 H15 108.0
C17 C15 H15 108.0
C14 C15 H15 108.0
C15 C16 H16A 109.5
C15 C16 H16B 109.5
H16A C16 H16B 109.5
C15 C16 H16C 109.5
H16A C16 H16C 109.5
H16B C16 H16C 109.5
C15 C17 H17A 109.5
C15 C17 H17B 109.5
H17A C17 H17B 109.5
C15 C17 H17C 109.5
H17A C17 H17C 109.5
H17B C17 H17C 109.5
C19 C18 Al1 118.10(17)
C19 C18 H18A 107.8
Al1 C18 H18A 107.8
C19 C18 H18B 107.8
Al1 C18 H18B 107.8
H18A C18 H18B 107.1
C20 C19 C21 109.2(2)
C20 C19 C18 111.1(2)
C21 C19 C18 112.2(2)
C20 C19 H19 108.1
C21 C19 H19 108.1
C18 C19 H19 108.1
C19 C20 H20A 109.5
C19 C20 H20B 109.5
H20A C20 H20B 109.5
C19 C20 H20C 109.5
H20A C20 H20C 109.5
H20B C20 H20C 109.5
C19 C21 H21A 109.5
C19 C21 H21B 109.5
H21A C21 H21B 109.5
C19 C21 H21C 109.5
H21A C21 H21C 109.5
H21B C21 H21C 109.5
N1 C22 C27 108.4(2)
N1 C22 C28 113.4(2)
C27 C22 C28 108.1(2)
N1 C22 C23 112.6(2)
C27 C22 C23 105.0(2)
C28 C22 C23 108.9(2)
C24 C23 C22 113.5(2)
C24 C23 H23A 108.9
C22 C23 H23A 108.9
C24 C23 H23B 108.9
C22 C23 H23B 108.9
H23A C23 H23B 107.7
C25 C24 C23 107.7(2)
C25 C24 H24A 110.2
C23 C24 H24A 110.2
C25 C24 H24B 110.2
C23 C24 H24B 110.2
H24A C24 H24B 108.5
C24 C25 C26 113.2(2)
C24 C25 H25A 108.9
C26 C25 H25A 108.9
C24 C25 H25B 108.9
C26 C25 H25B 108.9
H25A C25 H25B 107.7
N1 C26 C29 108.2(2)
N1 C26 C30 114.0(2)
C29 C26 C30 109.3(2)
N1 C26 C25 112.2(2)
C29 C26 C25 105.5(2)
C30 C26 C25 107.4(2)
C22 C27 H27A 109.5
C22 C27 H27B 109.5
H27A C27 H27B 109.5
C22 C27 H27C 109.5
H27A C27 H27C 109.5
H27B C27 H27C 109.5
C22 C28 H28A 109.5
C22 C28 H28B 109.5
H28A C28 H28B 109.5
C22 C28 H28C 109.5
H28A C28 H28C 109.5
H28B C28 H28C 109.5
C26 C29 H29A 109.5
C26 C29 H29B 109.5
H29A C29 H29B 109.5
C26 C29 H29C 109.5
H29A C29 H29C 109.5
H29B C29 H29C 109.5
C26 C30 H30A 109.5
C26 C30 H30B 109.5
H30A C30 H30B 109.5
C26 C30 H30C 109.5
H30A C30 H30C 109.5
H30B C30 H30C 109.5
O1 C31 C32 106.1(3)
O1 C31 H31A 110.5
C32 C31 H31A 110.5
O1 C31 H31B 110.5
C32 C31 H31B 110.5
H31A C31 H31B 108.7
C33 C32 C31 104.7(3)
C33 C32 H32A 110.8
C31 C32 H32A 110.8
C33 C32 H32B 110.8
C31 C32 H32B 110.8
H32A C32 H32B 108.9
C32 C33 C34 102.8(3)
C32 C33 H33A 111.2
C34 C33 H33A 111.2
C32 C33 H33B 111.2
C34 C33 H33B 111.2
H33A C33 H33B 109.1
O1 C34 C33 105.4(3)
O1 C34 H34A 110.7
C33 C34 H34A 110.7
O1 C34 H34B 110.7
C33 C34 H34B 110.7
H34A C34 H34B 108.8

loop_
_geom_bond_atom_site_label_1
_geom_bond_atom_site_label_2
_geom_bond_distance
Sc1 C8 2.370(3)
Sc1 C11 2.376(3)
Sc1 C9 2.377(3)
Sc1 C7 2.378(3)
Sc1 C12 2.379(3)
Sc1 C13 2.382(3)
Sc1 C10 2.383(3)
Sc1 C6 2.387(3)
Sc1 C5 2.396(2)
Sc1 C1 2.431(2)
Sc1 C4 2.432(3)
Sc1 C2 2.437(2)
Al1 N1 1.9838(19)
Al1 C14 2.019(3)
Al1 C18 2.023(2)
Al1 C1 2.053(3)
Li1 O1 1.873(5)
Li1 N1 2.021(5)
Li1 C1 2.205(5)
Li1 C5 2.478(5)
Li1 C2 2.646(5)
O1 C31 1.436(3)
O1 C34 1.440(3)
N1 C22 1.504(3)
N1 C26 1.504(3)
C1 C2 1.432(3)
C1 C5 1.438(3)
C2 C3 1.413(4)
C2 H2 0.9500
C3 C4 1.407(4)
C3 H3 0.9500
C4 C5 1.406(4)
C4 H4 0.9500
C5 H5 0.9500
C6 C7 1.400(4)
C6 C13 1.405(4)
C6 H6 0.9500
C7 C8 1.406(4)
C7 H7 0.9500
C8 C9 1.409(4)
C8 H8 0.9500
C9 C10 1.405(4)
C9 H9 0.9500
C10 C11 1.401(4)
C10 H10 0.9500
C11 C12 1.402(4)
C11 H11 0.9500
C12 C13 1.404(4)
C12 H12 0.9500
C13 H13 0.9500
C14 C15 1.541(3)
C14 H14A 0.9900
C14 H14B 0.9900
C15 C16 1.521(4)
C15 C17 1.531(4)
C15 H15 1.0000
C16 H16A 0.9800
C16 H16B 0.9800
C16 H16C 0.9800
C17 H17A 0.9800
C17 H17B 0.9800
C17 H17C 0.9800
C18 C19 1.542(3)
C18 H18A 0.9900
C18 H18B 0.9900
C19 C20 1.522(4)
C19 C21 1.528(4)
C19 H19 1.0000
C20 H20A 0.9800
C20 H20B 0.9800
C20 H20C 0.9800
C21 H21A 0.9800
C21 H21B 0.9800
C21 H21C 0.9800
C22 C27 1.536(3)
C22 C28 1.543(3)
C22 C23 1.548(3)
C23 C24 1.520(4)
C23 H23A 0.9900
C23 H23B 0.9900
C24 C25 1.515(4)
C24 H24A 0.9900
C24 H24B 0.9900
C25 C26 1.550(3)
C25 H25A 0.9900
C25 H25B 0.9900
C26 C29 1.534(3)
C26 C30 1.546(3)
C27 H27A 0.9800
C27 H27B 0.9800
C27 H27C 0.9800
C28 H28A 0.9800
C28 H28B 0.9800
C28 H28C 0.9800
C29 H29A 0.9800
C29 H29B 0.9800
C29 H29C 0.9800
C30 H30A 0.9800
C30 H30B 0.9800
C30 H30C 0.9800
C31 C32 1.517(4)
C31 H31A 0.9900
C31 H31B 0.9900
C32 C33 1.500(5)
C32 H32A 0.9900
C32 H32B 0.9900
C33 C34 1.501(4)
C33 H33A 0.9900
C33 H33B 0.9900
C34 H34A 0.9900
C34 H34B 0.9900

loop_
_geom_torsion_atom_site_label_1
_geom_torsion_atom_site_label_2
_geom_torsion_atom_site_label_3
_geom_torsion_atom_site_label_4
_geom_torsion
N1 Li1 O1 C31 99.7(4)
C1 Li1 O1 C31 -84.2(4)
C5 Li1 O1 C31 -52.8(3)
C2 Li1 O1 C31 -106.8(3)
N1 Li1 O1 C34 -103.9(4)
C1 Li1 O1 C34 72.2(4)
C5 Li1 O1 C34 103.6(3)
C2 Li1 O1 C34 49.6(3)
C5 C1 C2 C3 1.2(3)
Al1 C1 C2 C3 164.39(19)
Li1 C1 C2 C3 84.0(2)
Sc1 C1 C2 C3 -64.32(18)
C5 C1 C2 Sc1 65.54(15)
Al1 C1 C2 Sc1 -131.3(2)
Li1 C1 C2 Sc1 148.34(16)
C5 C1 C2 Li1 -82.8(2)
Al1 C1 C2 Li1 80.4(2)
Sc1 C1 C2 Li1 -148.34(16)
C1 C2 C3 C4 -1.0(3)
Sc1 C2 C3 C4 -64.64(17)
Li1 C2 C3 C4 55.6(2)
C1 C2 C3 Sc1 63.63(17)
Li1 C2 C3 Sc1 120.21(14)
C2 C3 C4 C5 0.3(3)
Sc1 C3 C4 C5 -64.38(17)
C2 C3 C4 Sc1 64.73(17)
C3 C4 C5 C1 0.4(3)
Sc1 C4 C5 C1 -65.53(17)
C3 C4 C5 Sc1 65.96(17)
C3 C4 C5 Li1 -63.3(2)
Sc1 C4 C5 Li1 -129.21(15)
C2 C1 C5 C4 -1.0(3)
Al1 C1 C5 C4 -167.10(16)
Li1 C1 C5 C4 -90.1(2)
Sc1 C1 C5 C4 65.84(18)
C2 C1 C5 Sc1 -66.83(15)
Al1 C1 C5 Sc1 127.07(16)
Li1 C1 C5 Sc1 -155.96(15)
C2 C1 C5 Li1 89.1(2)
Al1 C1 C5 Li1 -76.98(19)
Sc1 C1 C5 Li1 155.96(15)
C13 C6 C7 C8 0.2(6)
Sc1 C6 C7 C8 41.4(3)
C13 C6 C7 Sc1 -41.2(3)
C6 C7 C8 C9 1.3(6)
Sc1 C7 C8 C9 42.9(3)
C6 C7 C8 Sc1 -41.6(3)
C7 C8 C9 C10 -1.0(6)
Sc1 C8 C9 C10 41.9(3)
C7 C8 C9 Sc1 -42.9(3)
C8 C9 C10 C11 -1.0(6)
Sc1 C9 C10 C11 40.7(3)
C8 C9 C10 Sc1 -41.7(3)
C9 C10 C11 C12 1.8(6)
Sc1 C10 C11 C12 42.5(3)
C9 C10 C11 Sc1 -40.7(3)
C10 C11 C12 C13 -0.8(5)
Sc1 C11 C12 C13 41.8(3)
C10 C11 C12 Sc1 -42.6(3)
C11 C12 C13 C6 0.3(6)
Sc1 C12 C13 C6 42.1(3)
C11 C12 C13 Sc1 -41.7(3)
C7 C6 C13 C12 -0.8(6)
Sc1 C6 C13 C12 -42.0(3)
C7 C6 C13 Sc1 41.1(3)
Al1 C14 C15 C16 -92.1(2)
Al1 C14 C15 C17 144.8(2)
Al1 C18 C19 C20 -81.8(2)
Al1 C18 C19 C21 155.66(18)
C26 N1 C22 C27 -159.1(2)
Al1 N1 C22 C27 57.0(2)
Li1 N1 C22 C27 -41.4(2)
C26 N1 C22 C28 80.8(3)
Al1 N1 C22 C28 -63.1(2)
Li1 N1 C22 C28 -161.5(2)
C26 N1 C22 C23 -43.4(3)
Al1 N1 C22 C23 172.61(17)
Li1 N1 C22 C23 74.3(3)
N1 C22 C23 C24 50.7(3)
C27 C22 C23 C24 168.4(2)
C28 C22 C23 C24 -76.0(3)
C22 C23 C24 C25 -57.4(3)
C23 C24 C25 C26 58.2(3)
C22 N1 C26 C29 160.1(2)
Al1 N1 C26 C29 -54.8(2)
Li1 N1 C26 C29 42.1(2)
C22 N1 C26 C30 -78.2(3)
Al1 N1 C26 C30 66.9(2)
Li1 N1 C26 C30 163.9(2)
C22 N1 C26 C25 44.2(3)
Al1 N1 C26 C25 -170.70(17)
Li1 N1 C26 C25 -73.8(3)
C24 C25 C26 N1 -52.4(3)
C24 C25 C26 C29 -169.9(2)
C24 C25 C26 C30 73.6(3)
C34 O1 C31 C32 -3.2(3)
Li1 O1 C31 C32 155.4(3)
O1 C31 C32 C33 -17.7(3)
C31 C32 C33 C34 30.8(3)
C31 O1 C34 C33 23.0(3)
Li1 O1 C34 C33 -136.9(3)
C32 C33 C34 O1 -33.2(3)
